data_4509676
loop_
_publ_author_name
'Zhu, Yuan-Yuan'
'Wang, Gui-Tao'
'Wang, Ren-Xiao'
'Li, Zhan-Ting'

_publ_section_title
;
 Intramolecular Six-Membered and Three-Center
 C&#x2212;H&#x00B7;&#x00B7;&#x00B7;O Hydrogen Bonding in
 1,4-Diphenyl-1,2,3-Triazoles
;
_journal_issue 11
_journal_name_full 'Crystal Growth &amp; Design'
_journal_page_first 4778
_journal_paper_doi 10.1021/cg9006197
_journal_volume 9
_journal_year 2009
_chemical_formula_sum 'C22 H23 N3 O3'
_chemical_formula_weight 377.43
_chemical_name_systematic
; 
 ? 
;
_space_group_IT_number 2
_symmetry_cell_setting triclinic
_symmetry_space_group_name_Hall '-P 1'
_symmetry_space_group_name_H-M 'P -1'
_atom_sites_solution_hydrogens geom
_atom_sites_solution_primary direct
_atom_sites_solution_secondary difmap
_audit_creation_method SHELXL-97
_cell_angle_alpha 102.714(2)
_cell_angle_beta 94.130(2)
_cell_angle_gamma 99.117(2)
_cell_formula_units_Z 4
_cell_length_a 10.5118(11)
_cell_length_b 11.2359(12)
_cell_length_c 17.9193(19)
_cell_measurement_reflns_used 1835
_cell_measurement_temperature 293(2)
_cell_measurement_theta_max 42.026
_cell_measurement_theta_min 4.811
_cell_volume 2025.9(4)
_computing_cell_refinement 'Bruker SMART'
_computing_data_collection 'Bruker SMART'
_computing_data_reduction 'Bruker SHELXTL'
_computing_molecular_graphics 'Bruker SHELXTL'
_computing_publication_material 'Bruker SHELXTL'
_computing_structure_refinement 'SHELXL-97 (Sheldrick, 1997)'
_computing_structure_solution 'SHELXS-97 (Sheldrick, 1990)'
_diffrn_ambient_temperature 293(2)
_diffrn_measured_fraction_theta_full 0.986
_diffrn_measured_fraction_theta_max 0.986
_diffrn_measurement_device_type 'CCD area detector'
_diffrn_measurement_method 'phi and omega scans'
_diffrn_radiation_monochromator graphite
_diffrn_radiation_source 'fine-focus sealed tube'
_diffrn_radiation_type MoK\a
_diffrn_radiation_wavelength 0.71073
_diffrn_reflns_av_R_equivalents 0.0309
_diffrn_reflns_av_sigmaI/netI 0.0756
_diffrn_reflns_limit_h_max 11
_diffrn_reflns_limit_h_min -12
_diffrn_reflns_limit_k_max 13
_diffrn_reflns_limit_k_min -13
_diffrn_reflns_limit_l_max 17
_diffrn_reflns_limit_l_min -21
_diffrn_reflns_number 10770
_diffrn_reflns_theta_full 25.50
_diffrn_reflns_theta_max 25.50
_diffrn_reflns_theta_min 1.89
_exptl_absorpt_coefficient_mu 0.084
_exptl_absorpt_correction_T_max 1.00000
_exptl_absorpt_correction_T_min 0.75219
_exptl_absorpt_correction_type empirical
_exptl_absorpt_process_details sadabs
_exptl_crystal_colour colorless
_exptl_crystal_density_diffrn 1.237
_exptl_crystal_density_method 'not measured'
_exptl_crystal_description prismatic
_exptl_crystal_F_000 800
_exptl_crystal_size_max 0.397
_exptl_crystal_size_mid 0.361
_exptl_crystal_size_min 0.229
_refine_diff_density_max 0.214
_refine_diff_density_min -0.169
_refine_diff_density_rms 0.038
_refine_ls_extinction_coef 0.0057(6)
_refine_ls_extinction_expression Fc^*^=kFc[1+0.001xFc^2^\l^3^/sin(2\q)]^-1/4^
_refine_ls_extinction_method SHELXL
_refine_ls_goodness_of_fit_ref 0.840
_refine_ls_hydrogen_treatment constr
_refine_ls_matrix_type full
_refine_ls_number_parameters 514
_refine_ls_number_reflns 7429
_refine_ls_number_restraints 0
_refine_ls_restrained_S_all 0.840
_refine_ls_R_factor_all 0.1124
_refine_ls_R_factor_gt 0.0556
_refine_ls_shift/su_max 0.002
_refine_ls_shift/su_mean 0.000
_refine_ls_structure_factor_coef Fsqd
_refine_ls_weighting_details 'calc w=1/[\s^2^(Fo^2^)+(0.0579P)^2^+0.0000P] where P=(Fo^2^+2Fc^2^)/3'
_refine_ls_weighting_scheme calc
_refine_ls_wR_factor_gt 0.1179
_refine_ls_wR_factor_ref 0.1378
_reflns_number_gt 3538
_reflns_number_total 7429
_reflns_threshold_expression >2sigma(I)
_cod_data_source_file cg9006197sup1.cif
_cod_data_source_block cd29211
_cod_depositor_comments
;
The following automatic conversions were performed:

'_symmetry_cell_setting' value 'Triclinic' changed to 'triclinic'
according to /home/saulius/struct/CIF-dictionaries/cif_core.dic
dictionary named 'cif_core.dic' version 2.4.2 from 2011-04-26.

Automatic conversion script
Id: cif_fix_values 1891 2012-01-12 08:04:46Z andrius 
;
_cod_original_sg_symbol_H-M P-1
_cod_database_code 4509676

loop_
_symmetry_equiv_pos_as_xyz
'x, y, z'
'-x, -y, -z'

loop_
_atom_site_label
_atom_site_type_symbol
_atom_site_fract_x
_atom_site_fract_y
_atom_site_fract_z
_atom_site_U_iso_or_equiv
_atom_site_adp_type
_atom_site_occupancy
_atom_site_symmetry_multiplicity
_atom_site_calc_flag
_atom_site_refinement_flags
N1 N 0.69206(19) 0.26465(18) 0.40024(11) 0.0565(5) Uani 1 1 d .
N2 N 0.7084(2) 0.2132(2) 0.46090(12) 0.0793(7) Uani 1 1 d .
N3 N 0.8322(2) 0.2380(2) 0.48504(12) 0.0770(7) Uani 1 1 d .
N4 N 0.64884(19) 0.10910(18) 0.14676(11) 0.0591(5) Uani 1 1 d .
N5 N 0.7771(2) 0.1493(2) 0.14731(15) 0.0977(9) Uani 1 1 d .
N6 N 0.7906(2) 0.2213(2) 0.09942(15) 0.0970(8) Uani 1 1 d .
O1 O 1.04485(16) 0.46428(16) 0.36659(10) 0.0696(5) Uani 1 1 d .
O2 O 0.24248(16) 0.06641(17) 0.36911(11) 0.0809(6) Uani 1 1 d .
O3 O 0.62994(17) 0.39565(18) 0.29096(11) 0.0860(6) Uani 1 1 d .
O4 O 0.43954(18) 0.24536(17) -0.01222(10) 0.0798(6) Uani 1 1 d .
O5 O 0.75993(18) -0.09410(18) 0.34767(11) 0.0861(6) Uani 1 1 d .
O6 O 0.39352(16) -0.01142(16) 0.13696(10) 0.0738(5) Uani 1 1 d .
C1 C 0.8088(2) 0.3224(2) 0.38715(14) 0.0587(7) Uani 1 1 d .
H1 H 0.8249 0.3653 0.3490 0.070 Uiso 1 1 calc R
C2 C 0.8975(2) 0.3052(2) 0.44084(14) 0.0556(6) Uani 1 1 d .
C3 C 1.0379(2) 0.3436(2) 0.45827(13) 0.0542(6) Uani 1 1 d .
C4 C 1.1033(3) 0.3014(2) 0.51498(14) 0.0684(7) Uani 1 1 d .
H4 H 1.0563 0.2481 0.5402 0.082 Uiso 1 1 calc R
C5 C 1.2344(3) 0.3358(3) 0.53479(17) 0.0803(8) Uani 1 1 d .
H5 H 1.2754 0.3067 0.5731 0.096 Uiso 1 1 calc R
C6 C 1.3042(3) 0.4133(3) 0.49764(18) 0.0816(9) Uani 1 1 d .
H6 H 1.3932 0.4368 0.5110 0.098 Uiso 1 1 calc R
C7 C 1.2455(3) 0.4572(2) 0.44083(16) 0.0726(8) Uani 1 1 d .
H7 H 1.2944 0.5091 0.4155 0.087 Uiso 1 1 calc R
C8 C 1.1117(2) 0.4230(2) 0.42161(14) 0.0597(7) Uani 1 1 d .
C9 C 0.5632(2) 0.2493(2) 0.36371(13) 0.0549(6) Uani 1 1 d .
C10 C 0.4687(2) 0.1668(2) 0.38395(14) 0.0598(7) Uani 1 1 d .
H10 H 0.4913 0.1230 0.4198 0.072 Uiso 1 1 calc R
C11 C 0.3410(3) 0.1469(2) 0.35259(15) 0.0625(7) Uani 1 1 d .
C12 C 0.3078(2) 0.2123(2) 0.29851(14) 0.0613(7) Uani 1 1 d .
C13 C 0.4040(3) 0.2939(3) 0.27764(15) 0.0691(7) Uani 1 1 d .
H13 H 0.3818 0.3362 0.2409 0.083 Uiso 1 1 calc R
C14 C 0.5324(3) 0.3152(2) 0.30938(14) 0.0634(7) Uani 1 1 d .
C15 C 0.1762(3) 0.1971(3) 0.26451(16) 0.0726(8) Uani 1 1 d .
C16 C 0.0712(3) 0.1880(3) 0.23540(18) 0.0932(10) Uani 1 1 d .
H16 H -0.0126 0.1807 0.2122 0.112 Uiso 1 1 calc R
C17 C 0.2674(3) 0.0116(3) 0.43224(16) 0.0873(9) Uani 1 1 d .
H17A H 0.3302 -0.0413 0.4204 0.131 Uiso 1 1 calc R
H17B H 0.1884 -0.0365 0.4411 0.131 Uiso 1 1 calc R
H17C H 0.3004 0.0757 0.4776 0.131 Uiso 1 1 calc R
C18 C 0.5973(3) 0.4773(3) 0.24552(18) 0.1061(11) Uani 1 1 d .
H18A H 0.5561 0.4299 0.1960 0.159 Uiso 1 1 calc R
H18B H 0.6746 0.5306 0.2391 0.159 Uiso 1 1 calc R
H18C H 0.5390 0.5265 0.2707 0.159 Uiso 1 1 calc R
C19 C 1.1140(3) 0.5548(3) 0.33258(16) 0.0784(8) Uani 1 1 d .
H19A H 1.1782 0.5194 0.3029 0.094 Uiso 1 1 calc R
H19B H 1.1586 0.6251 0.3725 0.094 Uiso 1 1 calc R
C20 C 1.0197(3) 0.5967(3) 0.28107(16) 0.0832(9) Uani 1 1 d .
H20 H 0.9519 0.6259 0.3112 0.100 Uiso 1 1 calc R
C21 C 0.9571(3) 0.4926(3) 0.21412(18) 0.1146(12) Uani 1 1 d .
H21A H 1.0228 0.4618 0.1847 0.172 Uiso 1 1 calc R
H21B H 0.8987 0.5226 0.1820 0.172 Uiso 1 1 calc R
H21C H 0.9099 0.4269 0.2329 0.172 Uiso 1 1 calc R
C22 C 1.0917(3) 0.7047(3) 0.25317(19) 0.1174(12) Uani 1 1 d .
H22A H 1.1269 0.7717 0.2966 0.176 Uiso 1 1 calc R
H22B H 1.0326 0.7322 0.2201 0.176 Uiso 1 1 calc R
H22C H 1.1608 0.6782 0.2253 0.176 Uiso 1 1 calc R
C23 C 0.5835(3) 0.1567(2) 0.09634(14) 0.0667(7) Uani 1 1 d .
H23 H 0.4941 0.1421 0.0836 0.080 Uiso 1 1 calc R
C24 C 0.6725(2) 0.2298(2) 0.06784(14) 0.0606(7) Uani 1 1 d .
C25 C 0.6654(3) 0.3068(2) 0.01169(14) 0.0612(7) Uani 1 1 d .
C26 C 0.7793(3) 0.3752(2) -0.00307(16) 0.0738(8) Uani 1 1 d .
H26 H 0.8573 0.3738 0.0244 0.089 Uiso 1 1 calc R
C27 C 0.7793(3) 0.4448(3) -0.05743(17) 0.0869(9) Uani 1 1 d .
H27 H 0.8565 0.4894 -0.0667 0.104 Uiso 1 1 calc R
C28 C 0.6649(4) 0.4478(3) -0.09760(18) 0.0962(10) Uani 1 1 d .
H28 H 0.6649 0.4941 -0.1347 0.115 Uiso 1 1 calc R
C29 C 0.5493(3) 0.3832(3) -0.08404(16) 0.0844(9) Uani 1 1 d .
H29 H 0.4720 0.3863 -0.1116 0.101 Uiso 1 1 calc R
C30 C 0.5492(3) 0.3134(2) -0.02867(15) 0.0665(7) Uani 1 1 d .
C31 C 0.6093(2) 0.0274(2) 0.19518(13) 0.0556(6) Uani 1 1 d .
C32 C 0.7043(2) 0.0086(2) 0.24729(14) 0.0626(7) Uani 1 1 d .
H32 H 0.7894 0.0486 0.2495 0.075 Uiso 1 1 calc R
C33 C 0.6734(3) -0.0686(2) 0.29552(15) 0.0637(7) Uani 1 1 d .
C34 C 0.5447(3) -0.1274(2) 0.29269(14) 0.0624(7) Uani 1 1 d .
C35 C 0.4516(2) -0.1073(2) 0.24014(15) 0.0637(7) Uani 1 1 d .
H35 H 0.3660 -0.1459 0.2385 0.076 Uiso 1 1 calc R
C36 C 0.4817(2) -0.0323(2) 0.19053(14) 0.0583(7) Uani 1 1 d .
C37 C 0.5072(3) -0.2000(3) 0.34660(17) 0.0737(8) Uani 1 1 d .
C38 C 0.4714(3) -0.2546(3) 0.39162(19) 0.0968(11) Uani 1 1 d .
H38 H 0.4429 -0.2983 0.4275 0.116 Uiso 1 1 calc R
C39 C 0.8922(3) -0.0356(3) 0.35366(17) 0.0912(9) Uani 1 1 d .
H39A H 0.9255 -0.0595 0.3051 0.137 Uiso 1 1 calc R
H39B H 0.9420 -0.0607 0.3926 0.137 Uiso 1 1 calc R
H39C H 0.8981 0.0528 0.3673 0.137 Uiso 1 1 calc R
C40 C 0.2612(2) -0.0704(3) 0.13424(16) 0.0789(8) Uani 1 1 d .
H40A H 0.2567 -0.1584 0.1261 0.118 Uiso 1 1 calc R
H40B H 0.2099 -0.0529 0.0928 0.118 Uiso 1 1 calc R
H40C H 0.2285 -0.0395 0.1820 0.118 Uiso 1 1 calc R
C41 C 0.3180(3) 0.2443(3) -0.05406(16) 0.0797(8) Uani 1 1 d .
H41A H 0.3222 0.2150 -0.1088 0.096 Uiso 1 1 calc R
H41B H 0.2989 0.3276 -0.0449 0.096 Uiso 1 1 calc R
C42 C 0.2129(3) 0.1599(3) -0.02782(18) 0.0910(9) Uani 1 1 d .
H42 H 0.2365 0.0775 -0.0353 0.109 Uiso 1 1 calc R
C43 C 0.1974(3) 0.2047(3) 0.0550(2) 0.1114(11) Uani 1 1 d .
H43A H 0.2786 0.2126 0.0854 0.167 Uiso 1 1 calc R
H43B H 0.1330 0.1464 0.0699 0.167 Uiso 1 1 calc R
H43C H 0.1706 0.2839 0.0629 0.167 Uiso 1 1 calc R
C44 C 0.0867(3) 0.1490(4) -0.0780(2) 0.1297(17) Uani 1 1 d .
H44A H 0.0195 0.0941 -0.0626 0.175 Uiso 1 1 calc R
H44B H 0.0978 0.1167 -0.1309 0.175 Uiso 1 1 calc R
H44C H 0.0631 0.2294 -0.0723 0.175 Uiso 1 1 calc R

loop_
_atom_site_aniso_label
_atom_site_aniso_U_11
_atom_site_aniso_U_22
_atom_site_aniso_U_33
_atom_site_aniso_U_23
_atom_site_aniso_U_13
_atom_site_aniso_U_12
N1 0.0447(14) 0.0679(14) 0.0580(13) 0.0246(11) 0.0006(10) 0.0019(11)
N2 0.0500(15) 0.119(2) 0.0750(15) 0.0529(15) -0.0040(12) -0.0031(13)
N3 0.0523(15) 0.1069(19) 0.0765(16) 0.0472(14) -0.0037(12) -0.0027(13)
N4 0.0413(13) 0.0672(14) 0.0687(14) 0.0243(12) -0.0033(11) 0.0022(11)
N5 0.0467(16) 0.122(2) 0.133(2) 0.0789(19) -0.0177(14) -0.0150(14)
N6 0.0514(16) 0.121(2) 0.127(2) 0.0738(19) -0.0126(14) -0.0125(14)
O1 0.0585(12) 0.0819(13) 0.0724(12) 0.0335(10) 0.0079(9) 0.0024(10)
O2 0.0492(12) 0.0908(14) 0.1006(15) 0.0345(12) -0.0031(10) -0.0052(10)
O3 0.0623(13) 0.1096(16) 0.0986(14) 0.0623(13) -0.0017(11) 0.0047(12)
O4 0.0556(13) 0.1052(15) 0.0858(13) 0.0444(12) -0.0041(10) 0.0102(11)
O5 0.0563(13) 0.1169(16) 0.0990(14) 0.0591(13) -0.0036(11) 0.0147(12)
O6 0.0457(11) 0.0879(14) 0.0884(13) 0.0379(11) -0.0123(10) -0.0013(10)
C1 0.0541(17) 0.0636(17) 0.0613(16) 0.0248(14) 0.0062(14) 0.0048(14)
C2 0.0488(17) 0.0615(17) 0.0565(16) 0.0177(13) 0.0037(13) 0.0054(13)
C3 0.0496(17) 0.0594(16) 0.0541(15) 0.0141(13) 0.0051(13) 0.0109(13)
C4 0.0550(19) 0.080(2) 0.0721(18) 0.0253(15) 0.0008(14) 0.0109(15)
C5 0.056(2) 0.096(2) 0.088(2) 0.0242(18) -0.0064(16) 0.0159(18)
C6 0.0501(19) 0.091(2) 0.101(2) 0.0187(19) -0.0014(17) 0.0130(17)
C7 0.0544(19) 0.077(2) 0.085(2) 0.0208(16) 0.0118(16) 0.0044(15)
C8 0.0482(17) 0.0660(17) 0.0619(17) 0.0106(14) 0.0026(13) 0.0093(14)
C9 0.0437(16) 0.0619(17) 0.0577(16) 0.0151(13) 0.0002(12) 0.0058(13)
C10 0.0494(17) 0.0620(17) 0.0661(17) 0.0158(14) -0.0017(13) 0.0074(14)
C11 0.0479(18) 0.0648(18) 0.0702(18) 0.0120(15) 0.0030(14) 0.0036(14)
C12 0.0480(17) 0.0669(18) 0.0656(17) 0.0103(15) 0.0006(14) 0.0100(14)
C13 0.066(2) 0.080(2) 0.0671(18) 0.0250(15) 0.0001(15) 0.0218(16)
C14 0.0545(18) 0.0738(19) 0.0635(17) 0.0232(15) 0.0027(14) 0.0077(15)
C15 0.0532(19) 0.085(2) 0.078(2) 0.0175(16) -0.0036(15) 0.0145(16)
C16 0.057(2) 0.121(3) 0.103(2) 0.033(2) -0.0096(18) 0.0201(19)
C17 0.067(2) 0.097(2) 0.104(2) 0.047(2) 0.0049(17) 0.0003(17)
C18 0.095(3) 0.112(3) 0.133(3) 0.081(2) 0.004(2) 0.015(2)
C19 0.076(2) 0.082(2) 0.0772(19) 0.0299(17) 0.0121(16) -0.0035(16)
C20 0.093(2) 0.088(2) 0.0687(19) 0.0307(18) 0.0061(17) -0.0013(19)
C21 0.120(3) 0.132(3) 0.086(2) 0.041(2) 0.001(2) -0.010(2)
C22 0.140(3) 0.103(3) 0.115(3) 0.052(2) 0.013(2) 0.004(2)
C23 0.0464(17) 0.085(2) 0.0740(18) 0.0347(16) -0.0043(14) 0.0096(15)
C24 0.0472(17) 0.0663(18) 0.0669(17) 0.0192(14) -0.0003(14) 0.0039(14)
C25 0.0579(18) 0.0641(17) 0.0604(16) 0.0152(14) 0.0045(14) 0.0072(14)
C26 0.069(2) 0.0716(19) 0.079(2) 0.0226(16) 0.0087(16) 0.0001(16)
C27 0.086(2) 0.087(2) 0.090(2) 0.0357(19) 0.0171(19) 0.0010(19)
C28 0.114(3) 0.097(3) 0.088(2) 0.048(2) 0.012(2) 0.011(2)
C29 0.086(2) 0.097(2) 0.081(2) 0.0429(19) 0.0036(17) 0.019(2)
C30 0.062(2) 0.0726(19) 0.0672(18) 0.0223(15) 0.0066(15) 0.0100(16)
C31 0.0473(16) 0.0596(17) 0.0599(16) 0.0169(13) -0.0001(13) 0.0082(13)
C32 0.0451(16) 0.0738(19) 0.0719(18) 0.0270(15) 0.0015(13) 0.0081(14)
C33 0.0541(18) 0.0735(19) 0.0670(18) 0.0229(15) 0.0010(14) 0.0152(15)
C34 0.0560(18) 0.0689(18) 0.0672(17) 0.0249(15) 0.0072(14) 0.0134(15)
C35 0.0469(16) 0.0707(18) 0.0754(18) 0.0227(15) 0.0065(14) 0.0083(14)
C36 0.0458(17) 0.0633(17) 0.0632(17) 0.0135(14) -0.0020(13) 0.0080(14)
C37 0.0552(18) 0.091(2) 0.084(2) 0.0364(18) 0.0093(15) 0.0169(16)
C38 0.069(2) 0.130(3) 0.109(3) 0.068(2) 0.0157(19) 0.010(2)
C39 0.058(2) 0.114(3) 0.109(2) 0.049(2) -0.0127(17) 0.0141(18)
C40 0.0430(18) 0.086(2) 0.102(2) 0.0259(17) -0.0126(15) -0.0038(15)
C41 0.067(2) 0.098(2) 0.0747(19) 0.0216(17) -0.0065(16) 0.0207(18)
C42 0.058(2) 0.113(3) 0.096(2) 0.022(2) -0.0073(18) 0.0079(19)
C43 0.087(3) 0.125(3) 0.133(3) 0.054(3) 0.021(2) 0.014(2)
C44 0.069(3) 0.179(5) 0.151(4) 0.059(3) -0.035(2) -0.006(3)

loop_
_atom_type_symbol
_atom_type_description
_atom_type_scat_dispersion_real
_atom_type_scat_dispersion_imag
_atom_type_scat_source
C C 0.0033 0.0016 'International Tables Vol C Tables 4.2.6.8 and 6.1.1.4'
H H 0.0000 0.0000 'International Tables Vol C Tables 4.2.6.8 and 6.1.1.4'
N N 0.0061 0.0033 'International Tables Vol C Tables 4.2.6.8 and 6.1.1.4'
O O 0.0106 0.0060 'International Tables Vol C Tables 4.2.6.8 and 6.1.1.4'

loop_
_geom_angle_atom_site_label_1
_geom_angle_atom_site_label_2
_geom_angle_atom_site_label_3
_geom_angle
N2 N1 C1 109.21(19)
N2 N1 C9 117.5(2)
C1 N1 C9 133.3(2)
N3 N2 N1 107.3(2)
N2 N3 C2 109.9(2)
C23 N4 N5 108.6(2)
C23 N4 C31 133.3(2)
N5 N4 C31 118.0(2)
N6 N5 N4 107.6(2)
N5 N6 C24 109.6(2)
C8 O1 C19 118.2(2)
C11 O2 C17 117.7(2)
C14 O3 C18 118.6(2)
C30 O4 C41 118.8(2)
C33 O5 C39 118.1(2)
C36 O6 C40 117.19(19)
N1 C1 C2 106.3(2)
N1 C1 H1 126.8
C2 C1 H1 126.8
C1 C2 N3 107.3(2)
C1 C2 C3 133.8(2)
N3 C2 C3 119.0(2)
C8 C3 C4 117.2(2)
C8 C3 C2 123.3(2)
C4 C3 C2 119.5(2)
C5 C4 C3 122.2(3)
C5 C4 H4 118.9
C3 C4 H4 118.9
C6 C5 C4 119.2(3)
C6 C5 H5 120.4
C4 C5 H5 120.4
C5 C6 C7 121.3(3)
C5 C6 H6 119.3
C7 C6 H6 119.3
C6 C7 C8 119.1(3)
C6 C7 H7 120.4
C8 C7 H7 120.4
O1 C8 C3 116.1(2)
O1 C8 C7 123.0(2)
C3 C8 C7 120.9(2)
C10 C9 C14 120.3(2)
C10 C9 N1 117.6(2)
C14 C9 N1 122.0(2)
C9 C10 C11 121.9(2)
C9 C10 H10 119.1
C11 C10 H10 119.1
O2 C11 C10 125.4(2)
O2 C11 C12 115.8(2)
C10 C11 C12 118.8(3)
C13 C12 C11 118.9(2)
C13 C12 C15 119.6(2)
C11 C12 C15 121.5(3)
C12 C13 C14 122.6(2)
C12 C13 H13 118.7
C14 C13 H13 118.7
O3 C14 C13 124.5(2)
O3 C14 C9 118.0(2)
C13 C14 C9 117.4(3)
C16 C15 C12 177.5(3)
C15 C16 H16 180.0
O2 C17 H17A 109.5
O2 C17 H17B 109.5
H17A C17 H17B 109.5
O2 C17 H17C 109.5
H17A C17 H17C 109.5
H17B C17 H17C 109.5
O3 C18 H18A 109.5
O3 C18 H18B 109.5
H18A C18 H18B 109.5
O3 C18 H18C 109.5
H18A C18 H18C 109.5
H18B C18 H18C 109.5
O1 C19 C20 109.0(2)
O1 C19 H19A 109.9
C20 C19 H19A 109.9
O1 C19 H19B 109.9
C20 C19 H19B 109.9
H19A C19 H19B 108.3
C19 C20 C21 111.6(3)
C19 C20 C22 108.6(3)
C21 C20 C22 110.9(3)
C19 C20 H20 108.6
C21 C20 H20 108.6
C22 C20 H20 108.6
C20 C21 H21A 109.5
C20 C21 H21B 109.5
H21A C21 H21B 109.5
C20 C21 H21C 109.5
H21A C21 H21C 109.5
H21B C21 H21C 109.5
C20 C22 H22A 109.5
C20 C22 H22B 109.5
H22A C22 H22B 109.5
C20 C22 H22C 109.5
H22A C22 H22C 109.5
H22B C22 H22C 109.5
N4 C23 C24 106.8(2)
N4 C23 H23 126.6
C24 C23 H23 126.6
C23 C24 N6 107.3(2)
C23 C24 C25 134.1(2)
N6 C24 C25 118.6(2)
C26 C25 C30 118.1(2)
C26 C25 C24 119.0(2)
C30 C25 C24 122.9(2)
C27 C26 C25 121.6(3)
C27 C26 H26 119.2
C25 C26 H26 119.2
C28 C27 C26 119.4(3)
C28 C27 H27 120.3
C26 C27 H27 120.3
C27 C28 C29 121.1(3)
C27 C28 H28 119.5
C29 C28 H28 119.5
C28 C29 C30 119.5(3)
C28 C29 H29 120.2
C30 C29 H29 120.2
O4 C30 C29 123.5(3)
O4 C30 C25 116.3(2)
C29 C30 C25 120.2(3)
C36 C31 C32 120.6(2)
C36 C31 N4 122.0(2)
C32 C31 N4 117.4(2)
C33 C32 C31 120.6(2)
C33 C32 H32 119.7
C31 C32 H32 119.7
O5 C33 C32 124.9(2)
O5 C33 C34 115.6(2)
C32 C33 C34 119.5(2)
C35 C34 C33 118.9(2)
C35 C34 C37 120.0(2)
C33 C34 C37 120.9(2)
C36 C35 C34 122.1(2)
C36 C35 H35 118.9
C34 C35 H35 118.9
O6 C36 C35 124.1(2)
O6 C36 C31 117.6(2)
C35 C36 C31 118.3(2)
C38 C37 C34 176.0(3)
C37 C38 H38 180.0
O5 C39 H39A 109.5
O5 C39 H39B 109.5
H39A C39 H39B 109.5
O5 C39 H39C 109.5
H39A C39 H39C 109.5
H39B C39 H39C 109.5
O6 C40 H40A 109.5
O6 C40 H40B 109.5
H40A C40 H40B 109.5
O6 C40 H40C 109.5
H40A C40 H40C 109.5
H40B C40 H40C 109.5
O4 C41 C42 109.0(2)
O4 C41 H41A 109.9
C42 C41 H41A 109.9
O4 C41 H41B 109.9
C42 C41 H41B 109.9
H41A C41 H41B 108.3
C43 C42 C41 112.1(3)
C43 C42 C44 110.9(3)
C41 C42 C44 108.7(3)
C43 C42 H42 108.3
C41 C42 H42 108.3
C44 C42 H42 108.3
C42 C43 H43A 109.5
C42 C43 H43B 109.5
H43A C43 H43B 109.5
C42 C43 H43C 109.5
H43A C43 H43C 109.5
H43B C43 H43C 109.5
C42 C44 H44A 109.5
C42 C44 H44B 109.5
H44A C44 H44B 109.5
C42 C44 H44C 109.5
H44A C44 H44C 109.5
H44B C44 H44C 109.5

loop_
_geom_bond_atom_site_label_1
_geom_bond_atom_site_label_2
_geom_bond_distance
N1 N2 1.351(2)
N1 C1 1.356(3)
N1 C9 1.429(3)
N2 N3 1.307(3)
N3 C2 1.358(3)
N4 C23 1.347(3)
N4 N5 1.351(3)
N4 C31 1.431(3)
N5 N6 1.303(3)
N6 C24 1.352(3)
O1 C8 1.373(3)
O1 C19 1.427(3)
O2 C11 1.357(3)
O2 C17 1.430(3)
O3 C14 1.365(3)
O3 C18 1.418(3)
O4 C30 1.367(3)
O4 C41 1.431(3)
O5 C33 1.364(3)
O5 C39 1.427(3)
O6 C36 1.370(3)
O6 C40 1.435(3)
C1 C2 1.358(3)
C1 H1 0.9300
C2 C3 1.461(3)
C3 C8 1.393(3)
C3 C4 1.395(3)
C4 C5 1.369(3)
C4 H4 0.9300
C5 C6 1.364(4)
C5 H5 0.9300
C6 C7 1.374(3)
C6 H6 0.9300
C7 C8 1.395(3)
C7 H7 0.9300
C9 C10 1.374(3)
C9 C14 1.396(3)
C10 C11 1.382(3)
C10 H10 0.9300
C11 C12 1.395(3)
C12 C13 1.384(3)
C12 C15 1.439(4)
C13 C14 1.389(3)
C13 H13 0.9300
C15 C16 1.166(3)
C16 H16 0.9300
C17 H17A 0.9600
C17 H17B 0.9600
C17 H17C 0.9600
C18 H18A 0.9600
C18 H18B 0.9600
C18 H18C 0.9600
C19 C20 1.504(3)
C19 H19A 0.9700
C19 H19B 0.9700
C20 C21 1.505(4)
C20 C22 1.525(4)
C20 H20 0.9800
C21 H21A 0.9600
C21 H21B 0.9600
C21 H21C 0.9600
C22 H22A 0.9600
C22 H22B 0.9600
C22 H22C 0.9600
C23 C24 1.349(3)
C23 H23 0.9300
C24 C25 1.470(3)
C25 C26 1.392(3)
C25 C30 1.395(3)
C26 C27 1.377(3)
C26 H26 0.9300
C27 C28 1.365(4)
C27 H27 0.9300
C28 C29 1.379(4)
C28 H28 0.9300
C29 C30 1.394(3)
C29 H29 0.9300
C31 C36 1.389(3)
C31 C32 1.390(3)
C32 C33 1.373(3)
C32 H32 0.9300
C33 C34 1.401(3)
C34 C35 1.388(3)
C34 C37 1.433(3)
C35 C36 1.374(3)
C35 H35 0.9300
C37 C38 1.166(3)
C38 H38 0.9300
C39 H39A 0.9600
C39 H39B 0.9600
C39 H39C 0.9600
C40 H40A 0.9600
C40 H40B 0.9600
C40 H40C 0.9600
C41 C42 1.510(4)
C41 H41A 0.9700
C41 H41B 0.9700
C42 C43 1.487(4)
C42 C44 1.521(4)
C42 H42 0.9800
C43 H43A 0.9600
C43 H43B 0.9600
C43 H43C 0.9600
C44 H44A 0.9600
C44 H44B 0.9600
C44 H44C 0.9600

loop_
_geom_torsion_atom_site_label_1
_geom_torsion_atom_site_label_2
_geom_torsion_atom_site_label_3
_geom_torsion_atom_site_label_4
_geom_torsion
C1 N1 N2 N3 -0.1(3)
C9 N1 N2 N3 179.9(2)
N1 N2 N3 C2 -0.1(3)
C23 N4 N5 N6 0.9(3)
C31 N4 N5 N6 179.8(2)
N4 N5 N6 C24 0.5(3)
N2 N1 C1 C2 0.2(3)
C9 N1 C1 C2 -179.7(2)
N1 C1 C2 N3 -0.2(3)
N1 C1 C2 C3 -179.6(2)
N2 N3 C2 C1 0.2(3)
N2 N3 C2 C3 179.7(2)
C1 C2 C3 C8 6.1(4)
N3 C2 C3 C8 -173.2(2)
C1 C2 C3 C4 -174.8(3)
N3 C2 C3 C4 5.8(3)
C8 C3 C4 C5 0.2(4)
C2 C3 C4 C5 -178.9(2)
C3 C4 C5 C6 -0.5(4)
C4 C5 C6 C7 0.0(4)
C5 C6 C7 C8 0.8(4)
C19 O1 C8 C3 174.2(2)
C19 O1 C8 C7 -5.8(3)
C4 C3 C8 O1 -179.38(19)
C2 C3 C8 O1 -0.3(3)
C4 C3 C8 C7 0.6(3)
C2 C3 C8 C7 179.7(2)
C6 C7 C8 O1 178.8(2)
C6 C7 C8 C3 -1.1(4)
N2 N1 C9 C10 -10.7(3)
C1 N1 C9 C10 169.2(2)
N2 N1 C9 C14 169.1(2)
C1 N1 C9 C14 -10.9(4)
C14 C9 C10 C11 -0.8(4)
N1 C9 C10 C11 179.1(2)
C17 O2 C11 C10 10.2(4)
C17 O2 C11 C12 -170.7(2)
C9 C10 C11 O2 179.4(2)
C9 C10 C11 C12 0.4(4)
O2 C11 C12 C13 -178.6(2)
C10 C11 C12 C13 0.6(4)
O2 C11 C12 C15 1.7(3)
C10 C11 C12 C15 -179.1(2)
C11 C12 C13 C14 -1.2(4)
C15 C12 C13 C14 178.5(2)
C18 O3 C14 C13 10.0(4)
C18 O3 C14 C9 -170.1(2)
C12 C13 C14 O3 -179.4(2)
C12 C13 C14 C9 0.8(4)
C10 C9 C14 O3 -179.7(2)
N1 C9 C14 O3 0.5(3)
C10 C9 C14 C13 0.2(4)
N1 C9 C14 C13 -179.6(2)
C13 C12 C15 C16 0(7)
C11 C12 C15 C16 180(100)
C8 O1 C19 C20 -173.7(2)
O1 C19 C20 C21 -64.6(3)
O1 C19 C20 C22 172.9(2)
N5 N4 C23 C24 -2.0(3)
C31 N4 C23 C24 179.4(2)
N4 C23 C24 N6 2.3(3)
N4 C23 C24 C25 180.0(3)
N5 N6 C24 C23 -1.8(3)
N5 N6 C24 C25 -179.9(2)
C23 C24 C25 C26 178.0(3)
N6 C24 C25 C26 -4.5(4)
C23 C24 C25 C30 -2.9(5)
N6 C24 C25 C30 174.6(2)
C30 C25 C26 C27 -1.9(4)
C24 C25 C26 C27 177.2(2)
C25 C26 C27 C28 0.5(4)
C26 C27 C28 C29 0.7(5)
C27 C28 C29 C30 -0.3(5)
C41 O4 C30 C29 0.5(4)
C41 O4 C30 C25 -177.5(2)
C28 C29 C30 O4 -179.1(3)
C28 C29 C30 C25 -1.2(4)
C26 C25 C30 O4 -179.7(2)
C24 C25 C30 O4 1.3(4)
C26 C25 C30 C29 2.3(4)
C24 C25 C30 C29 -176.8(2)
C23 N4 C31 C36 7.8(4)
N5 N4 C31 C36 -170.8(2)
C23 N4 C31 C32 -172.8(2)
N5 N4 C31 C32 8.6(3)
C36 C31 C32 C33 -0.6(4)
N4 C31 C32 C33 -180.0(2)
C39 O5 C33 C32 0.8(4)
C39 O5 C33 C34 -179.3(2)
C31 C32 C33 O5 179.1(2)
C31 C32 C33 C34 -0.8(4)
O5 C33 C34 C35 -179.0(2)
C32 C33 C34 C35 0.9(4)
O5 C33 C34 C37 5.5(4)
C32 C33 C34 C37 -174.6(2)
C33 C34 C35 C36 0.4(4)
C37 C34 C35 C36 176.0(2)
C40 O6 C36 C35 1.2(3)
C40 O6 C36 C31 -178.1(2)
C34 C35 C36 O6 178.9(2)
C34 C35 C36 C31 -1.8(4)
C32 C31 C36 O6 -178.8(2)
N4 C31 C36 O6 0.6(3)
C32 C31 C36 C35 1.8(4)
N4 C31 C36 C35 -178.8(2)
C35 C34 C37 C38 -51(5)
C33 C34 C37 C38 124(5)
C30 O4 C41 C42 178.0(2)
O4 C41 C42 C43 62.7(3)
O4 C41 C42 C44 -174.4(3)
